data_2226594
loop_
_publ_author_name
'Zeng, Zhengfang'
'Xu, Hongyan'

_publ_section_title
;
 <i>catena</i>-Poly[[aqua(imidazole)cadmium(II)]-\m~3~-benzene-1,3-dicarboxylato]
;
_journal_coeditor_code LX2148
_journal_issue 7
_journal_name_full 'Acta Crystallographica Section E'
_journal_page_first m794
_journal_paper_doi 10.1107/S1600536810022117
_journal_volume 66
_journal_year 2010
_chemical_formula_iupac '[Cd (C8 H4 O4) (C3 H4 N2) (H2 O)]'
_chemical_formula_moiety 'C11 H10 Cd N2 O5'
_chemical_formula_sum 'C11 H10 Cd N2 O5'
_chemical_formula_weight 362.61
_chemical_name_systematic
;
<i>catena</i>-Poly[[aqua(imidazole)cadmium(II)]-\m~3~-benzene-1,3-dicarboxylato]
;
_space_group_IT_number 2
_symmetry_cell_setting triclinic
_symmetry_space_group_name_Hall '-P 1'
_symmetry_space_group_name_H-M 'P -1'
_atom_sites_solution_hydrogens difmap
_atom_sites_solution_primary direct
_atom_sites_solution_secondary difmap
_audit_creation_method SHELXL-97
_cell_angle_alpha 67.017(2)
_cell_angle_beta 68.176(2)
_cell_angle_gamma 81.054(2)
_cell_formula_units_Z 2
_cell_length_a 8.2616(8)
_cell_length_b 8.3138(8)
_cell_length_c 10.2350(10)
_cell_measurement_reflns_used 3126
_cell_measurement_temperature 293(2)
_cell_measurement_theta_max 27.47
_cell_measurement_theta_min 3.34
_cell_volume 600.76(10)
_computing_cell_refinement 'SAINT (Siemens, 1996)'
_computing_data_collection 'SMART (Siemens, 1996)'
_computing_data_reduction 'SAINT (Siemens, 1996)'
_computing_molecular_graphics 'SHELXTL (Sheldrick, 2008)'
_computing_publication_material 'SHELXTL (Sheldrick, 2008)'
_computing_structure_refinement 'SHELXL97 (Sheldrick, 2008)'
_computing_structure_solution 'SHELXS97 (Sheldrick, 2008)'
_diffrn_ambient_temperature 293(2)
_diffrn_detector_area_resol_mean 10
_diffrn_measured_fraction_theta_full 0.982
_diffrn_measured_fraction_theta_max 0.982
_diffrn_measurement_device_type 'Bruker APEX CCD'
_diffrn_measurement_method '\w scans'
_diffrn_radiation_monochromator graphite
_diffrn_radiation_source 'fine-focus sealed tube'
_diffrn_radiation_type MoK\a
_diffrn_radiation_wavelength 0.71073
_diffrn_reflns_av_R_equivalents 0.0192
_diffrn_reflns_av_sigmaI/netI 0.0255
_diffrn_reflns_limit_h_max 9
_diffrn_reflns_limit_h_min -9
_diffrn_reflns_limit_k_max 4
_diffrn_reflns_limit_k_min -9
_diffrn_reflns_limit_l_max 11
_diffrn_reflns_limit_l_min -12
_diffrn_reflns_number 3166
_diffrn_reflns_theta_full 25.03
_diffrn_reflns_theta_max 25.03
_diffrn_reflns_theta_min 2.30
_exptl_absorpt_coefficient_mu 1.836
_exptl_absorpt_correction_T_max 1.000
_exptl_absorpt_correction_T_min 0.536
_exptl_absorpt_correction_type multi-scan
_exptl_absorpt_process_details '(SADABS; Sheldrick, 1996)'
_exptl_crystal_colour yellow
_exptl_crystal_density_diffrn 2.005
_exptl_crystal_density_method 'not measured'
_exptl_crystal_description block
_exptl_crystal_F_000 356
_exptl_crystal_size_max 0.27
_exptl_crystal_size_mid 0.18
_exptl_crystal_size_min 0.06
_refine_diff_density_max 0.408
_refine_diff_density_min -0.793
_refine_ls_extinction_method none
_refine_ls_goodness_of_fit_ref 1.146
_refine_ls_hydrogen_treatment mixed
_refine_ls_matrix_type full
_refine_ls_number_parameters 184
_refine_ls_number_reflns 2086
_refine_ls_number_restraints 0
_refine_ls_restrained_S_all 1.146
_refine_ls_R_factor_all 0.0290
_refine_ls_R_factor_gt 0.0282
_refine_ls_shift/su_max_lt 0.001
_refine_ls_shift/su_mean 0.000
_refine_ls_structure_factor_coef Fsqd
_refine_ls_weighting_details 'calc w=1/[\s^2^(Fo^2^)+(0.0315P)^2^+1.1125P] where P=(Fo^2^+2Fc^2^)/3'
_refine_ls_weighting_scheme calc
_refine_ls_wR_factor_gt 0.0717
_refine_ls_wR_factor_ref 0.0723
_reflns_number_gt 2049
_reflns_number_total 2086
_reflns_threshold_expression I>2sigma(I)
_cod_data_source_file lx2148.cif
_cod_data_source_block I
_cod_database_code 2226594
_cod_database_fobs_code 2226594

loop_
_symmetry_equiv_pos_as_xyz
'x, y, z'
'-x, -y, -z'

loop_
_atom_site_type_symbol
_atom_site_label
_atom_site_fract_x
_atom_site_fract_y
_atom_site_fract_z
_atom_site_U_iso_or_equiv
_atom_site_adp_type
_atom_site_calc_flag
_atom_site_refinement_flags
_atom_site_occupancy
_atom_site_disorder_assembly
_atom_site_disorder_group
Cd Cd1 0.08672(3) 0.32297(3) 0.90289(3) 0.02898(11) Uani d . 1 . .
O O1 -0.0532(4) 0.6070(4) 0.8593(3) 0.0337(6) Uani d . 1 . .
O O2 0.0672(4) 0.8334(4) 0.8475(3) 0.0382(6) Uani d . 1 . .
O O3 0.1082(4) 0.7617(4) 0.1628(3) 0.0347(6) Uani d . 1 . .
O O4 -0.1232(4) 0.6718(4) 0.3685(3) 0.0405(7) Uani d . 1 . .
O O5 0.2389(4) 0.0533(4) 0.9029(4) 0.0414(7) Uani d . 1 . .
H H5A 0.209(10) 0.017(10) 0.849(9) 0.10(2) Uiso d . 1 . .
H H5B 0.211(10) -0.024(10) 0.994(9) 0.10(3) Uiso d . 1 . .
N N1 0.3422(4) 0.4507(4) 0.8114(4) 0.0340(7) Uani d . 1 . .
N N2 0.5999(5) 0.5524(5) 0.6516(4) 0.0453(9) Uani d . 1 . .
H H2 0.687(9) 0.587(9) 0.570(8) 0.08(2) Uiso d . 1 . .
C C1 0.0393(5) 0.7429(5) 0.7840(4) 0.0272(7) Uani d . 1 . .
C C2 0.1174(5) 0.7962(5) 0.6165(4) 0.0255(7) Uani d . 1 . .
C C3 0.2660(5) 0.8979(5) 0.5366(4) 0.0325(8) Uani d . 1 . .
H H3 0.3153 0.9372 0.5868 0.039 Uiso calc R 1 . .
C C4 0.3406(5) 0.9406(6) 0.3814(5) 0.0398(9) Uani d . 1 . .
H H4 0.4428 1.0048 0.3284 0.048 Uiso calc R 1 . .
C C5 0.2642(5) 0.8885(5) 0.3047(4) 0.0333(8) Uani d . 1 . .
H H5 0.3145 0.9184 0.2006 0.040 Uiso calc R 1 . .
C C8 0.0251(5) 0.7384(5) 0.3016(4) 0.0293(8) Uani d . 1 . .
C C7 0.0420(4) 0.7439(4) 0.5394(4) 0.0248(7) Uani d . 1 . .
H H7 -0.0575 0.6757 0.5930 0.030 Uiso calc R 1 . .
C C11 0.4652(6) 0.4570(6) 0.6844(5) 0.0425(10) Uani d . 1 . .
H H11 0.4592 0.4010 0.6235 0.051 Uiso calc R 1 . .
C C10 0.4032(6) 0.5481(6) 0.8641(5) 0.0436(10) Uani d . 1 . .
H H10 0.3441 0.5688 0.9532 0.052 Uiso calc R 1 . .
C C9 0.5632(6) 0.6097(7) 0.7663(6) 0.0488(11) Uani d . 1 . .
H H9 0.6338 0.6779 0.7762 0.059 Uiso calc R 1 . .
C C6 0.1121(5) 0.7914(5) 0.3837(4) 0.0261(7) Uani d . 1 . .

loop_
_atom_site_aniso_label
_atom_site_aniso_U_11
_atom_site_aniso_U_22
_atom_site_aniso_U_33
_atom_site_aniso_U_12
_atom_site_aniso_U_13
_atom_site_aniso_U_23
Cd1 0.03179(17) 0.03293(17) 0.02429(16) -0.01047(11) -0.00754(11) -0.01069(12)
O1 0.0381(15) 0.0359(15) 0.0243(13) -0.0070(12) -0.0089(11) -0.0074(11)
O2 0.0528(17) 0.0447(16) 0.0260(13) -0.0095(13) -0.0144(12) -0.0175(12)
O3 0.0442(15) 0.0420(15) 0.0236(13) -0.0069(12) -0.0114(11) -0.0154(11)
O4 0.0422(16) 0.0530(18) 0.0302(14) -0.0195(13) -0.0118(12) -0.0125(13)
O5 0.0440(17) 0.0385(16) 0.0405(17) -0.0083(13) -0.0105(14) -0.0137(15)
N1 0.0310(16) 0.0374(18) 0.0328(17) -0.0080(13) -0.0085(13) -0.0114(14)
N2 0.0336(19) 0.055(2) 0.039(2) -0.0110(17) -0.0046(16) -0.0120(18)
C1 0.0274(18) 0.0310(19) 0.0236(17) -0.0004(14) -0.0103(14) -0.0091(15)
C2 0.0289(18) 0.0254(17) 0.0223(17) -0.0011(14) -0.0100(14) -0.0073(14)
C3 0.036(2) 0.042(2) 0.0276(19) -0.0122(16) -0.0133(16) -0.0137(16)
C4 0.033(2) 0.053(3) 0.032(2) -0.0214(18) -0.0048(16) -0.0118(18)
C5 0.035(2) 0.042(2) 0.0202(17) -0.0076(16) -0.0060(15) -0.0092(16)
C8 0.038(2) 0.0273(18) 0.0267(18) -0.0028(15) -0.0152(16) -0.0089(15)
C7 0.0250(17) 0.0278(17) 0.0220(17) -0.0045(13) -0.0084(13) -0.0075(14)
C11 0.040(2) 0.050(3) 0.040(2) -0.0124(19) -0.0100(18) -0.017(2)
C10 0.036(2) 0.057(3) 0.042(2) -0.0128(19) -0.0100(18) -0.021(2)
C9 0.040(2) 0.057(3) 0.054(3) -0.017(2) -0.015(2) -0.020(2)
C6 0.0285(18) 0.0281(18) 0.0248(17) -0.0013(14) -0.0113(14) -0.0105(14)

loop_
_atom_type_symbol
_atom_type_description
_atom_type_scat_dispersion_real
_atom_type_scat_dispersion_imag
_atom_type_scat_source
C C 0.0033 0.0016 'International Tables Vol C Tables 4.2.6.8 and 6.1.1.4'
H H 0.0000 0.0000 'International Tables Vol C Tables 4.2.6.8 and 6.1.1.4'
N N 0.0061 0.0033 'International Tables Vol C Tables 4.2.6.8 and 6.1.1.4'
O O 0.0106 0.0060 'International Tables Vol C Tables 4.2.6.8 and 6.1.1.4'
Cd Cd -0.8075 1.2024 'International Tables Vol C Tables 4.2.6.8 and 6.1.1.4'

loop_
_geom_angle_atom_site_label_1
_geom_angle_atom_site_label_2
_geom_angle_atom_site_label_3
_geom_angle_site_symmetry_1
_geom_angle_site_symmetry_3
_geom_angle
_geom_angle_publ_flag
N1 Cd1 O3 . 2_566 143.34(11) ?
N1 Cd1 O2 . 2_567 127.43(11) ?
O3 Cd1 O2 2_566 2_567 88.49(10) ?
N1 Cd1 O5 . . 88.63(11) ?
O3 Cd1 O5 2_566 . 87.33(11) ?
O2 Cd1 O5 2_567 . 85.20(11) ?
N1 Cd1 O1 . . 89.20(11) ?
O3 Cd1 O1 2_566 . 89.03(10) ?
O2 Cd1 O1 2_567 . 103.25(10) ?
O5 Cd1 O1 . . 170.71(11) ?
N1 Cd1 O1 . 2_567 83.08(10) ?
O3 Cd1 O1 2_566 2_567 131.61(9) ?
O2 Cd1 O1 2_567 2_567 52.58(9) ?
O5 Cd1 O1 . 2_567 112.79(11) ?
O1 Cd1 O1 . 2_567 75.89(9) ?
N1 Cd1 O4 . 2_566 91.00(10) ?
O3 Cd1 O4 2_566 2_566 52.54(9) ?
O2 Cd1 O4 2_567 2_566 137.72(9) ?
O5 Cd1 O4 . 2_566 78.09(11) ?
O1 Cd1 O4 . 2_566 92.92(9) ?
O1 Cd1 O4 2_567 2_566 167.35(9) ?
C1 O1 Cd1 . . 119.5(2) ?
C1 O1 Cd1 . 2_567 85.5(2) ?
Cd1 O1 Cd1 . 2_567 104.11(9) ?
C1 O2 Cd1 . 2_567 100.4(2) ?
C8 O3 Cd1 . 2_566 102.2(2) ?
Cd1 O5 H5A . . 108(5) ?
Cd1 O5 H5B . . 110(5) ?
H5A O5 H5B . . 109(7) ?
C11 N1 C10 . . 104.7(3) ?
C11 N1 Cd1 . . 125.3(3) ?
C10 N1 Cd1 . . 129.8(3) ?
C11 N2 C9 . . 106.7(4) ?
C11 N2 H2 . . 129(4) ?
C9 N2 H2 . . 124(4) ?
O2 C1 O1 . . 121.5(3) ?
O2 C1 C2 . . 119.4(3) ?
O1 C1 C2 . . 119.1(3) ?
C7 C2 C3 . . 119.4(3) ?
C7 C2 C1 . . 120.0(3) ?
C3 C2 C1 . . 120.5(3) ?
C2 C3 C4 . . 119.7(3) ?
C2 C3 H3 . . 120.2 ?
C4 C3 H3 . . 120.2 ?
C5 C4 C3 . . 120.6(4) ?
C5 C4 H4 . . 119.7 ?
C3 C4 H4 . . 119.7 ?
C4 C5 C6 . . 119.8(3) ?
C4 C5 H5 . . 120.1 ?
C6 C5 H5 . . 120.1 ?
O4 C8 O3 . . 121.5(3) ?
O4 C8 C6 . . 120.7(3) ?
O3 C8 C6 . . 117.8(3) ?
C2 C7 C6 . . 121.2(3) ?
C2 C7 H7 . . 119.4 ?
C6 C7 H7 . . 119.4 ?
N1 C11 N2 . . 112.7(4) ?
N1 C11 H11 . . 123.7 ?
N2 C11 H11 . . 123.7 ?
C9 C10 N1 . . 109.4(4) ?
C9 C10 H10 . . 125.3 ?
N1 C10 H10 . . 125.3 ?
N2 C9 C10 . . 106.5(4) ?
N2 C9 H9 . . 126.7 ?
C10 C9 H9 . . 126.7 ?
C7 C6 C5 . . 119.1(3) ?
C7 C6 C8 . . 120.4(3) ?
C5 C6 C8 . . 120.4(3) ?

loop_
_geom_bond_atom_site_label_1
_geom_bond_atom_site_label_2
_geom_bond_site_symmetry_2
_geom_bond_distance
_geom_bond_publ_flag
Cd1 N1 . 2.216(3) y
Cd1 O3 2_566 2.251(3) y
Cd1 O2 2_567 2.311(3) y
Cd1 O5 . 2.394(3) y
Cd1 O1 . 2.413(3) y
Cd1 O1 2_567 2.626(3) y
Cd1 O4 2_566 2.663(3) y
O1 C1 . 1.266(5) ?
O2 C1 . 1.260(4) ?
O3 C8 . 1.276(4) ?
O4 C8 . 1.252(5) ?
O5 H5A . 0.84(8) ?
O5 H5B . 0.87(8) ?
N1 C11 . 1.306(5) ?
N1 C10 . 1.368(5) ?
N2 C11 . 1.330(6) ?
N2 C9 . 1.351(6) ?
N2 H2 . 0.85(7) ?
C1 C2 . 1.492(5) ?
C2 C7 . 1.384(5) ?
C2 C3 . 1.388(5) ?
C3 C4 . 1.389(5) ?
C3 H3 . 0.9300 ?
C4 C5 . 1.387(6) ?
C4 H4 . 0.9300 ?
C5 C6 . 1.391(5) ?
C5 H5 . 0.9300 ?
C8 C6 . 1.501(5) ?
C7 C6 . 1.387(5) ?
C7 H7 . 0.9300 ?
C11 H11 . 0.9300 ?
C10 C9 . 1.356(6) ?
C10 H10 . 0.9300 ?
C9 H9 . 0.9300 ?

loop_
_geom_hbond_atom_site_label_D
_geom_hbond_atom_site_label_H
_geom_hbond_atom_site_label_A
_geom_hbond_site_symmetry_A
_geom_hbond_distance_DH
_geom_hbond_distance_HA
_geom_hbond_distance_DA
_geom_hbond_angle_DHA
O5 H5A O2 1_545 0.84(8) 2.07(8) 2.809(4) 146(7)
O5 H5B O3 1_546 0.87(8) 1.96(8) 2.786(4) 158(7)
N2 H2 O4 1_655 0.85(7) 2.00(7) 2.854(5) 175(6)

loop_
_geom_torsion_atom_site_label_1
_geom_torsion_atom_site_label_2
_geom_torsion_atom_site_label_3
_geom_torsion_atom_site_label_4
_geom_torsion_site_symmetry_1
_geom_torsion_site_symmetry_2
_geom_torsion_site_symmetry_3
_geom_torsion_site_symmetry_4
_geom_torsion
_geom_torsion_publ_flag
N1 Cd1 O1 C1 . . . . 9.8(3) ?
O3 Cd1 O1 C1 2_566 . . . -133.6(3) ?
O2 Cd1 O1 C1 2_567 . . . 138.2(3) ?
O1 Cd1 O1 C1 2_567 . . . 92.8(3) ?
O4 Cd1 O1 C1 2_566 . . . -81.2(3) ?
N1 Cd1 O1 Cd1 . . . 2_567 -83.06(11) ?
O3 Cd1 O1 Cd1 2_566 . . 2_567 133.56(10) ?
O2 Cd1 O1 Cd1 2_567 . . 2_567 45.34(11) ?
O1 Cd1 O1 Cd1 2_567 . . 2_567 0.0 ?
O4 Cd1 O1 Cd1 2_566 . . 2_567 -174.03(9) ?
O3 Cd1 N1 C11 2_566 . . . -24.3(5) ?
O2 Cd1 N1 C11 2_567 . . . 142.2(3) ?
O5 Cd1 N1 C11 . . . . 59.3(4) ?
O1 Cd1 N1 C11 . . . . -111.6(4) ?
O1 Cd1 N1 C11 2_567 . . . 172.5(4) ?
O4 Cd1 N1 C11 2_566 . . . -18.7(4) ?
O3 Cd1 N1 C10 2_566 . . . 150.6(3) ?
O2 Cd1 N1 C10 2_567 . . . -42.9(4) ?
O5 Cd1 N1 C10 . . . . -125.8(4) ?
O1 Cd1 N1 C10 . . . . 63.3(4) ?
O1 Cd1 N1 C10 2_567 . . . -12.6(4) ?
O4 Cd1 N1 C10 2_566 . . . 156.2(4) ?
Cd1 O2 C1 O1 2_567 . . . 0.1(4) ?
Cd1 O2 C1 C2 2_567 . . . -179.6(3) ?
Cd1 O1 C1 O2 . . . . -103.8(4) ?
Cd1 O1 C1 O2 2_567 . . . -0.1(3) ?
Cd1 O1 C1 C2 . . . . 76.0(4) ?
Cd1 O1 C1 C2 2_567 . . . 179.6(3) ?
O2 C1 C2 C7 . . . . -156.1(3) ?
O1 C1 C2 C7 . . . . 24.1(5) ?
O2 C1 C2 C3 . . . . 24.1(5) ?
O1 C1 C2 C3 . . . . -155.6(4) ?
C7 C2 C3 C4 . . . . -2.3(6) ?
C1 C2 C3 C4 . . . . 177.5(4) ?
C2 C3 C4 C5 . . . . 2.6(7) ?
C3 C4 C5 C6 . . . . -0.5(7) ?
Cd1 O3 C8 O4 2_566 . . . 4.2(4) ?
Cd1 O3 C8 C6 2_566 . . . -176.6(3) ?
C3 C2 C7 C6 . . . . -0.1(5) ?
C1 C2 C7 C6 . . . . -179.9(3) ?
C10 N1 C11 N2 . . . . -0.4(5) ?
Cd1 N1 C11 N2 . . . . 175.6(3) ?
C9 N2 C11 N1 . . . . 1.0(6) ?
C11 N1 C10 C9 . . . . -0.4(5) ?
Cd1 N1 C10 C9 . . . . -176.1(3) ?
C11 N2 C9 C10 . . . . -1.2(5) ?
N1 C10 C9 N2 . . . . 0.9(6) ?
C2 C7 C6 C5 . . . . 2.1(5) ?
C2 C7 C6 C8 . . . . -178.0(3) ?
C4 C5 C6 C7 . . . . -1.8(6) ?
C4 C5 C6 C8 . . . . 178.3(4) ?
O4 C8 C6 C7 . . . . 9.7(5) ?
O3 C8 C6 C7 . . . . -169.4(3) ?
O4 C8 C6 C5 . . . . -170.4(4) ?
O3 C8 C6 C5 . . . . 10.4(5) ?
